data_7013015
loop_
_publ_author_name
'Dove, Andrew P.'
'Gibson, Vernon C.'
'Hormnirun, Pimpa'
'Marshall, Edward L.'
'Segal, John A.'
'White, Andrew J. P.'
'Williams, David J.'

_publ_section_title
;
 Low coordinate magnesium chemistry supported by a bulky ?-diketiminate
 ligand
;
_journal_issue 15
_journal_name_full 'Dalton Transactions'
_journal_page_first 3088
_journal_paper_doi 10.1039/b303550f
_journal_year 2003
_chemical_formula_sum 'C58 H82 Br2 Mg2 N4'
_chemical_formula_weight 1043.72
_chemical_name_systematic
; 
? 
;
_space_group_IT_number 15
_symmetry_cell_setting monoclinic
_symmetry_space_group_name_Hall '-C 2yc'
_symmetry_space_group_name_H-M 'C 1 2/c 1'
_atom_sites_solution_hydrogens geom
_atom_sites_solution_primary direct
_atom_sites_solution_secondary difmap
_audit_creation_method SHELXL
_cell_angle_alpha 90.00
_cell_angle_beta 90.497(3)
_cell_angle_gamma 90.00
_cell_formula_units_Z 4
_cell_length_a 22.9835(11)
_cell_length_b 15.0629(5)
_cell_length_c 16.4637(4)
_cell_measurement_reflns_used 26
_cell_measurement_temperature 173(2)
_cell_measurement_theta_max 27.98
_cell_measurement_theta_min 11.16
_cell_volume 5699.5(4)
_computing_cell_refinement 'Siemens XSCANS'
_computing_data_collection 'Siemens XSCANS'
_computing_data_reduction 'Siemens SHELXTL'
_computing_molecular_graphics 'Siemens SHELXTL'
_computing_publication_material 'Siemens SHELXTL'
_computing_structure_refinement 'SHELXL-93 (Sheldrick, 1993)'
_computing_structure_solution 'SHELXS-86 (Sheldrick, 1990)'
_diffrn_ambient_temperature 173(2)
_diffrn_measurement_device 'Siemens P4'
_diffrn_measurement_method '\w scans'
_diffrn_radiation_monochromator graphite
_diffrn_radiation_source 'fine-focus sealed tube'
_diffrn_radiation_type CuK\a
_diffrn_radiation_wavelength 1.54178
_diffrn_reflns_av_R_equivalents 0.0251
_diffrn_reflns_av_sigmaI/netI 0.0351
_diffrn_reflns_limit_h_max 25
_diffrn_reflns_limit_h_min -2
_diffrn_reflns_limit_k_max 16
_diffrn_reflns_limit_k_min -6
_diffrn_reflns_limit_l_max 18
_diffrn_reflns_limit_l_min -18
_diffrn_reflns_number 4348
_diffrn_reflns_theta_max 59.99
_diffrn_reflns_theta_min 3.51
_diffrn_standards_interval_count 97
_diffrn_standards_number 3
_exptl_absorpt_coefficient_mu 2.301
_exptl_absorpt_correction_T_max 0.8512
_exptl_absorpt_correction_T_min 0.5428
_exptl_absorpt_correction_type Ellipsoidal
_exptl_crystal_colour Clear
_exptl_crystal_density_diffrn 1.216
_exptl_crystal_description rhombs
_exptl_crystal_F_000 2208
_exptl_crystal_size_max 0.15
_exptl_crystal_size_mid 0.15
_exptl_crystal_size_min 0.10
_refine_diff_density_max 0.261
_refine_diff_density_min -0.407
_refine_diff_density_rms 0.053
_refine_ls_extinction_coef 0.00008(2)
_refine_ls_extinction_expression Fc^*^=kFc[1+0.001xFc^2^\l^3^/sin(2\q)]^-1/4^
_refine_ls_extinction_method SHELXL
_refine_ls_goodness_of_fit_all 1.044
_refine_ls_goodness_of_fit_obs 1.067
_refine_ls_matrix_type full
_refine_ls_number_parameters 299
_refine_ls_number_reflns 4071
_refine_ls_number_restraints 0
_refine_ls_restrained_S_all 1.067
_refine_ls_restrained_S_obs 1.067
_refine_ls_R_factor_all 0.0415
_refine_ls_R_factor_obs 0.0323
_refine_ls_shift/esd_max 0.001
_refine_ls_shift/esd_mean 0.000
_refine_ls_structure_factor_coef Fsqd
_refine_ls_weighting_details 'w=1/[\s^2^(Fo^2^)+(0.0429P)^2^+2.9771P] where P=(Fo^2^+2Fc^2^)/3'
_refine_ls_weighting_scheme calc
_refine_ls_wR_factor_all 0.0802
_refine_ls_wR_factor_obs 0.0742
_reflns_number_observed 3661
_reflns_number_total 4228
_reflns_observed_criterion >2sigma(I)
_cod_data_source_file b303550f.txt
_cod_data_source_block Compound_8
_cod_depositor_comments
;
The following automatic conversions were performed:
'_symmetry_cell_setting' value 'Monoclinic' changed to 'monoclinic'
according to '/home/saulius/struct/CIF-dictionaries/cif_core.dic'
dictionary named 'cif_core.dic' version 2.4.1 from 2010-06-29.

Automatic conversion script
Id: cif_fix_enum 1527 2010-12-29 10:47:43Z saulius 

The following automatic conversions were performed:

'_refine_ls_weighting_scheme' value 'calc
w=1/[\s^2^(Fo^2^)+(0.0429P)^2^+2.9771P] where P=(Fo^2^+2Fc^2^)/3' was
changed to 'calc'. New tag '_refine_ls_weighting_details' was
created. The value of the new tag was set to
'w=1/[\s^2^(Fo^2^)+(0.0429P)^2^+2.9771P] where P=(Fo^2^+2Fc^2^)/3'.

Automatic conversion script
Id: cif_fix_values 3143 2015-03-26 13:38:13Z robertas 
;
_cod_original_sg_symbol_H-M C2/c
_cod_original_formula_sum 'C58 H82 N4 Br2 Mg2'
_cod_database_code 7013015

loop_
_symmetry_equiv_pos_as_xyz
'x, y, z'
'-x, y, -z+1/2'
'x+1/2, y+1/2, z'
'-x+1/2, y+1/2, -z+1/2'
'-x, -y, -z'
'x, -y, z-1/2'
'-x+1/2, -y+1/2, -z'
'x+1/2, -y+1/2, z-1/2'

loop_
_atom_site_aniso_label
_atom_site_aniso_U_11
_atom_site_aniso_U_22
_atom_site_aniso_U_33
_atom_site_aniso_U_23
_atom_site_aniso_U_13
_atom_site_aniso_U_12
Mg 0.0146(3) 0.0165(3) 0.0204(3) 0.0003(3) 0.0017(3) -0.0035(2)
Br 0.02697(14) 0.02997(15) 0.02475(14) -0.00941(9) 0.01061(9) -0.01053(9)
N2 0.0183(9) 0.0202(9) 0.0205(9) 0.0030(7) 0.0025(7) -0.0021(7)
C3 0.0217(11) 0.0187(11) 0.0217(10) 0.0009(8) 0.0074(8) -0.0031(8)
C4 0.0240(11) 0.0201(11) 0.0257(11) -0.0026(9) 0.0012(9) -0.0065(9)
C5 0.0174(10) 0.0234(11) 0.0206(10) -0.0022(8) 0.0025(8) -0.0036(8)
N6 0.0182(9) 0.0193(9) 0.0205(9) -0.0005(7) 0.0028(7) -0.0021(7)
C7 0.0372(13) 0.0200(12) 0.0391(14) 0.0047(10) -0.0021(11) -0.0058(10)
C8 0.0208(11) 0.0298(12) 0.0414(14) -0.0052(11) -0.0060(10) -0.0037(9)
C9 0.0229(11) 0.0208(10) 0.0247(11) 0.0059(9) 0.0002(9) -0.0041(9)
C10 0.0319(13) 0.0304(12) 0.0230(11) 0.0078(9) 0.0030(10) -0.0054(10)
C11 0.050(2) 0.051(2) 0.0260(12) 0.0143(12) -0.0020(11) -0.0072(13)
C12 0.044(2) 0.052(2) 0.043(2) 0.0227(14) -0.0086(13) 0.0033(13)
C13 0.0335(14) 0.0388(14) 0.044(2) 0.0121(12) -0.0031(12) 0.0075(11)
C14 0.0235(11) 0.0231(11) 0.0358(13) 0.0054(10) -0.0005(10) -0.0017(9)
C15 0.0361(14) 0.0429(15) 0.0250(12) 0.0032(11) 0.0099(10) -0.0029(12)
C16 0.046(2) 0.062(2) 0.043(2) -0.0130(15) 0.0169(14) -0.0100(15)
C17 0.037(2) 0.071(2) 0.054(2) -0.013(2) 0.0138(14) -0.016(2)
C18 0.0278(12) 0.0313(13) 0.0340(13) -0.0020(10) 0.0038(10) 0.0041(10)
C19 0.068(2) 0.041(2) 0.071(2) -0.016(2) 0.017(2) -0.001(2)
C20 0.0327(14) 0.044(2) 0.053(2) 0.0057(13) 0.0123(12) 0.0021(12)
C21 0.0153(9) 0.0196(10) 0.0272(11) -0.0031(9) -0.0008(8) -0.0022(8)
C22 0.0211(10) 0.0231(11) 0.0287(12) -0.0013(9) -0.0034(9) -0.0002(9)
C23 0.0380(14) 0.0237(12) 0.0383(14) 0.0007(10) -0.0101(11) 0.0036(10)
C24 0.0349(13) 0.0264(12) 0.051(2) -0.0066(11) -0.0110(12) 0.0096(10)
C25 0.0262(12) 0.0317(13) 0.048(2) -0.0146(12) -0.0004(11) 0.0065(10)
C26 0.0203(10) 0.0260(11) 0.0352(13) -0.0079(10) 0.0028(9) -0.0014(9)
C27 0.0271(12) 0.0330(13) 0.0265(12) 0.0051(10) 0.0022(10) 0.0011(10)
C28 0.0389(14) 0.057(2) 0.0345(14) -0.0146(13) -0.0031(12) 0.0054(13)
C29 0.040(2) 0.063(2) 0.043(2) 0.0100(14) 0.0067(13) -0.0129(14)
C30 0.0363(14) 0.0376(14) 0.0355(14) -0.0038(11) 0.0145(11) 0.0025(11)
C31 0.062(2) 0.070(2) 0.035(2) -0.0057(15) 0.0076(14) -0.028(2)
C32 0.121(4) 0.101(4) 0.051(2) -0.002(2) 0.015(2) -0.082(3)

loop_
_atom_site_label
_atom_site_type_symbol
_atom_site_fract_x
_atom_site_fract_y
_atom_site_fract_z
_atom_site_U_iso_or_equiv
_atom_site_thermal_displace_type
_atom_site_occupancy
_atom_site_calc_flag
_atom_site_refinement_flags
_atom_site_disorder_group
Mg Mg 0.19328(3) 0.17125(4) 0.00093(4) 0.0172(2) Uani 1 d . .
Br Br 0.225645(10) 0.29171(2) 0.098242(14) 0.02717(10) Uani 1 d . .
N2 N 0.19075(8) 0.04435(12) 0.04185(11) 0.0197(4) Uani 1 d . .
C3 C 0.15147(10) -0.01179(15) 0.01139(13) 0.0207(4) Uani 1 d . .
C4 C 0.10454(10) 0.01352(15) -0.03883(14) 0.0233(5) Uani 1 d . .
H4A H 0.08416(10) -0.03434(15) -0.06363(14) 0.028 Uiso 1 calc R .
C5 C 0.08301(9) 0.0980(2) -0.05819(13) 0.0205(4) Uani 1 d . .
N6 N 0.11012(8) 0.17403(12) -0.04170(11) 0.0193(4) Uani 1 d . .
C7 C 0.15415(12) -0.1099(2) 0.0311(2) 0.0321(5) Uani 1 d . .
H7A H 0.17970(12) -0.1398(2) -0.0076(2) 0.048 Uiso 1 d R .
H7B H 0.11499(12) -0.1354(2) 0.0273(2) 0.048 Uiso 1 d R .
H7C H 0.16949(12) -0.1180(2) 0.0863(2) 0.048 Uiso 1 d R .
C8 C 0.02370(10) 0.0984(2) -0.0997(2) 0.0307(5) Uani 1 d . .
H8A H 0.00422(10) 0.0415(2) -0.0901(2) 0.046 Uiso 1 d R .
H8B H 0.02858(10) 0.1072(2) -0.1583(2) 0.046 Uiso 1 d R .
H8C H 0.00006(10) 0.1467(2) -0.0776(2) 0.046 Uiso 1 d R .
C9 C 0.22965(10) 0.01096(15) 0.10366(14) 0.0228(5) Uani 1 d . .
C10 C 0.21443(11) 0.0240(2) 0.18567(15) 0.0284(5) Uani 1 d . .
C11 C 0.24971(14) -0.0136(2) 0.2456(2) 0.0424(7) Uani 1 d . .
H11A H 0.23948(14) -0.0070(2) 0.3011(2) 0.051 Uiso 1 calc R .
C12 C 0.29920(14) -0.0601(2) 0.2258(2) 0.0466(7) Uani 1 d . .
H12A H 0.32226(14) -0.0863(2) 0.2675(2) 0.056 Uiso 1 calc R .
C13 C 0.31540(12) -0.0688(2) 0.1460(2) 0.0387(6) Uani 1 d . .
H13A H 0.35049(12) -0.0989(2) 0.1335(2) 0.046 Uiso 1 calc R .
C14 C 0.28132(11) -0.0341(2) 0.0831(2) 0.0274(5) Uani 1 d . .
C15 C 0.16015(12) 0.0758(2) 0.2083(2) 0.0346(6) Uani 1 d . .
H15A H 0.15039(12) 0.1154(2) 0.1614(2) 0.042 Uiso 1 calc R .
C16 C 0.16912(15) 0.1356(2) 0.2827(2) 0.0507(8) Uani 1 d . .
H16A H 0.13287(15) 0.1672(2) 0.2944(2) 0.076 Uiso 1 calc R .
H16B H 0.20001(15) 0.1786(2) 0.2717(2) 0.076 Uiso 1 calc R .
H16C H 0.18023(15) 0.0991(2) 0.3296(2) 0.076 Uiso 1 calc R .
C17 C 0.10812(14) 0.0146(3) 0.2210(2) 0.0540(8) Uani 1 d . .
H17A H 0.07401(14) 0.0501(3) 0.2355(2) 0.081 Uiso 1 calc R .
H17B H 0.11694(14) -0.0274(3) 0.2649(2) 0.081 Uiso 1 calc R .
H17C H 0.09999(14) -0.0182(3) 0.1708(2) 0.081 Uiso 1 calc R .
C18 C 0.30039(11) -0.0462(2) -0.0043(2) 0.0310(5) Uani 1 d . .
H18A H 0.26922(11) -0.0220(2) -0.0408(2) 0.037 Uiso 1 calc R .
C19 C 0.3103(2) -0.1438(2) -0.0265(3) 0.0600(9) Uani 1 d . .
H19A H 0.3225(2) -0.1480(2) -0.0833(3) 0.090 Uiso 1 calc R .
H19B H 0.2741(2) -0.1771(2) -0.0193(3) 0.090 Uiso 1 calc R .
H19C H 0.3407(2) -0.1688(2) 0.0088(3) 0.090 Uiso 1 calc R .
C20 C 0.35657(13) 0.0057(2) -0.0197(2) 0.0430(7) Uani 1 d . .
H20A H 0.36842(13) -0.0026(2) -0.0762(2) 0.065 Uiso 1 calc R .
H20B H 0.38737(13) -0.0160(2) 0.0167(2) 0.065 Uiso 1 calc R .
H20C H 0.34985(13) 0.0690(2) -0.0095(2) 0.065 Uiso 1 calc R .
C21 C 0.07859(9) 0.25529(15) -0.05682(14) 0.0207(4) Uani 1 d . .
C22 C 0.08150(10) 0.2963(2) -0.13343(15) 0.0243(5) Uani 1 d . .
C23 C 0.04779(12) 0.3728(2) -0.1465(2) 0.0334(6) Uani 1 d . .
H23A H 0.04943(12) 0.4020(2) -0.1976(2) 0.040 Uiso 1 calc R .
C24 C 0.01251(12) 0.4065(2) -0.0871(2) 0.0375(6) Uani 1 d . .
H24A H -0.01125(12) 0.4568(2) -0.0980(2) 0.045 Uiso 1 calc R .
C25 C 0.01167(11) 0.3671(2) -0.0115(2) 0.0352(6) Uani 1 d . .
H25A H -0.01215(11) 0.3917(2) 0.0297(2) 0.042 Uiso 1 calc R .
C26 C 0.04498(10) 0.2921(2) 0.0058(2) 0.0272(5) Uani 1 d . .
C27 C 0.11897(11) 0.2609(2) -0.20130(15) 0.0289(5) Uani 1 d . .
H27A H 0.13961(11) 0.2067(2) -0.18094(15) 0.035 Uiso 1 calc R .
C28 C 0.08326(13) 0.2348(2) -0.2767(2) 0.0436(7) Uani 1 d . .
H28A H 0.10937(13) 0.2123(2) -0.3187(2) 0.065 Uiso 1 calc R .
H28B H 0.06233(13) 0.2869(2) -0.2974(2) 0.065 Uiso 1 calc R .
H28C H 0.05527(13) 0.1885(2) -0.2622(2) 0.065 Uiso 1 calc R .
C29 C 0.16451(14) 0.3287(2) -0.2256(2) 0.0485(7) Uani 1 d . .
H29A H 0.18826(14) 0.3045(2) -0.2695(2) 0.073 Uiso 1 calc R .
H29B H 0.18948(14) 0.3423(2) -0.1787(2) 0.073 Uiso 1 calc R .
H29C H 0.14517(14) 0.3831(2) -0.2443(2) 0.073 Uiso 1 calc R .
C30 C 0.04413(12) 0.2519(2) 0.0904(2) 0.0364(6) Uani 1 d . .
H30A H 0.07637(12) 0.2074(2) 0.0933(2) 0.044 Uiso 1 calc R .
C31 C 0.0554(2) 0.3198(3) 0.1564(2) 0.0553(9) Uani 1 d . .
H31A H 0.0918(2) 0.3513(3) 0.1452(2) 0.083 Uiso 1 calc R .
H31B H 0.0586(2) 0.2897(3) 0.2090(2) 0.083 Uiso 1 calc R .
H31C H 0.0232(2) 0.3624(3) 0.1577(2) 0.083 Uiso 1 calc R .
C32 C -0.0119(3) 0.2029(4) 0.1070(3) 0.091(2) Uani 1 d . .
H32A H -0.0189(3) 0.1591(4) 0.0640(3) 0.137 Uiso 1 calc R .
H32B H -0.0442(3) 0.2452(4) 0.1082(3) 0.137 Uiso 1 calc R .
H32C H -0.0088(3) 0.1726(4) 0.1595(3) 0.137 Uiso 1 calc R .

loop_
_atom_type_symbol
_atom_type_description
_atom_type_scat_dispersion_real
_atom_type_scat_dispersion_imag
_atom_type_scat_source
C C 0.0181 0.0091 'International Tables Vol C Tables 4.2.6.8 and 6.1.1.4'
H H 0.0000 0.0000 'International Tables Vol C Tables 4.2.6.8 and 6.1.1.4'
N N 0.0311 0.0180 'International Tables Vol C Tables 4.2.6.8 and 6.1.1.4'
Br Br -0.6763 1.2805 'International Tables Vol C Tables 4.2.6.8 and 6.1.1.4'
Mg Mg 0.1719 0.1771 'International Tables Vol C Tables 4.2.6.8 and 6.1.1.4'

loop_
_geom_angle_atom_site_label_1
_geom_angle_atom_site_label_2
_geom_angle_atom_site_label_3
_geom_angle
_geom_angle_site_symmetry_1
_geom_angle_site_symmetry_3
_geom_angle_publ_flag
N2 Mg N6 96.00(8) . . ?
N2 Mg Br 118.36(6) . . ?
N6 Mg Br 118.36(6) . . ?
N2 Mg Br 116.25(6) . 7 ?
N6 Mg Br 117.72(6) . 7 ?
Br Mg Br 92.07(2) . 7 ?
N2 Mg Mg 131.35(6) . 7 ?
N6 Mg Mg 132.61(6) . 7 ?
Br Mg Mg 46.29(2) . 7 ?
Br Mg Mg 45.78(2) 7 7 ?
Mg Br Mg 87.93(2) . 7 ?
C3 N2 C9 117.3(2) . . ?
C3 N2 Mg 119.7(2) . . ?
C9 N2 Mg 123.01(14) . . ?
N2 C3 C4 124.3(2) . . ?
N2 C3 C7 120.9(2) . . ?
C4 C3 C7 114.8(2) . . ?
C5 C4 C3 130.4(2) . . ?
N6 C5 C4 124.8(2) . . ?
N6 C5 C8 120.3(2) . . ?
C4 C5 C8 114.8(2) . . ?
C5 N6 C21 117.5(2) . . ?
C5 N6 Mg 119.37(15) . . ?
C21 N6 Mg 123.15(14) . . ?
C10 C9 C14 120.9(2) . . ?
C10 C9 N2 118.0(2) . . ?
C14 C9 N2 121.1(2) . . ?
C11 C10 C9 118.3(3) . . ?
C11 C10 C15 120.6(2) . . ?
C9 C10 C15 121.1(2) . . ?
C12 C11 C10 121.1(3) . . ?
C13 C12 C11 120.4(3) . . ?
C12 C13 C14 121.3(3) . . ?
C13 C14 C9 118.0(2) . . ?
C13 C14 C18 119.6(2) . . ?
C9 C14 C18 122.4(2) . . ?
C10 C15 C17 111.6(2) . . ?
C10 C15 C16 113.1(2) . . ?
C17 C15 C16 110.2(2) . . ?
C14 C18 C20 110.3(2) . . ?
C14 C18 C19 112.7(2) . . ?
C20 C18 C19 108.8(2) . . ?
C22 C21 C26 121.0(2) . . ?
C22 C21 N6 120.0(2) . . ?
C26 C21 N6 119.0(2) . . ?
C23 C22 C21 117.9(2) . . ?
C23 C22 C27 119.5(2) . . ?
C21 C22 C27 122.6(2) . . ?
C24 C23 C22 121.5(3) . . ?
C23 C24 C25 119.8(2) . . ?
C24 C25 C26 121.4(2) . . ?
C25 C26 C21 118.2(2) . . ?
C25 C26 C30 120.0(2) . . ?
C21 C26 C30 121.8(2) . . ?
C22 C27 C29 110.8(2) . . ?
C22 C27 C28 112.6(2) . . ?
C29 C27 C28 108.9(2) . . ?
C32 C30 C31 110.0(3) . . ?
C32 C30 C26 112.2(3) . . ?
C31 C30 C26 112.7(2) . . ?

loop_
_geom_bond_atom_site_label_1
_geom_bond_atom_site_label_2
_geom_bond_distance
_geom_bond_site_symmetry_2
_geom_bond_publ_flag
Mg N2 2.028(2) . ?
Mg N6 2.031(2) . ?
Mg Br 2.5282(7) . ?
Mg Br 2.5498(7) 7 ?
Mg Mg 3.5253(13) 7 ?
Br Mg 2.5498(7) 7 ?
N2 C3 1.332(3) . ?
N2 C9 1.440(3) . ?
C3 C4 1.406(3) . ?
C3 C7 1.514(3) . ?
C4 C5 1.401(3) . ?
C5 N6 1.331(3) . ?
C5 C8 1.520(3) . ?
N6 C21 1.443(3) . ?
C9 C10 1.411(3) . ?
C9 C14 1.412(4) . ?
C10 C11 1.392(4) . ?
C10 C15 1.521(4) . ?
C11 C12 1.378(5) . ?
C12 C13 1.375(5) . ?
C13 C14 1.395(4) . ?
C14 C18 1.518(4) . ?
C15 C17 1.526(4) . ?
C15 C16 1.532(4) . ?
C18 C20 1.533(4) . ?
C18 C19 1.533(4) . ?
C21 C22 1.407(3) . ?
C21 C26 1.408(3) . ?
C22 C23 1.404(4) . ?
C22 C27 1.514(3) . ?
C23 C24 1.373(4) . ?
C24 C25 1.379(4) . ?
C25 C26 1.394(4) . ?
C26 C30 1.518(4) . ?
C27 C29 1.519(4) . ?
C27 C28 1.534(4) . ?
C30 C32 1.510(5) . ?
C30 C31 1.513(4) . ?
